data_4502437
loop_
_publ_author_name
'Rogow, David L.'
'Russell, Matthew P.'
'Wayman, Lora M.'
'Swanson, Claudia H.'
'Oliver, Allen G.'
'Oliver, Scott R. J.'

_publ_section_title
;
 Hydrothermal Synthesis and Characterization of Three Cationic
 Inorganic&#x2212;Organic Hybrid Materials Based on Lead Fluoride
;
_journal_issue 2
_journal_name_full 'Crystal Growth &amp; Design'
_journal_page_first 823
_journal_paper_doi 10.1021/cg9011923
_journal_volume 10
_journal_year 2010
_chemical_formula_sum 'Cl F8 O4 Pb4.5'
_chemical_formula_weight 1183.81
_chemical_name_systematic
; 
 ? 
;
_space_group_IT_number 148
_symmetry_cell_setting rhombohedral
_symmetry_space_group_name_Hall '-R 3'
_symmetry_space_group_name_H-M 'R -3 :H'
_atom_sites_solution_primary direct
_atom_sites_solution_secondary difmap
_audit_creation_method SHELXL-97
_cell_angle_alpha 90.00
_cell_angle_beta 90.00
_cell_angle_gamma 120.00
_cell_formula_units_Z 6
_cell_length_a 7.3564(6)
_cell_length_b 7.3564(6)
_cell_length_c 37.734(6)
_cell_measurement_reflns_used 1768
_cell_measurement_temperature 150(2)
_cell_measurement_theta_max 28.30
_cell_measurement_theta_min 3.24
_cell_volume 1768.5(3)
_computing_cell_refinement 'Bruker SAINT v7.34'
_computing_data_collection 'Bruker APEX-II v2.1'
_computing_data_reduction 'Bruker SAINT v7.34'
_computing_structure_refinement 'SHELXL-97 (Sheldrick, 1997)'
_computing_structure_solution 'SHELXS-97 (Sheldrick, 1990)'
_diffrn_ambient_temperature 150(2)
_diffrn_detector_area_resol_mean 83.33
_diffrn_measured_fraction_theta_full 0.998
_diffrn_measured_fraction_theta_max 0.998
_diffrn_measurement_device_type 'Bruker APEX-II'
_diffrn_measurement_method \w/2\q-scans
_diffrn_radiation_monochromator graphite
_diffrn_radiation_source 'fine-focus sealed tube'
_diffrn_radiation_type MoK\a
_diffrn_radiation_wavelength 0.71073
_diffrn_reflns_av_R_equivalents 0.0506
_diffrn_reflns_av_sigmaI/netI 0.0394
_diffrn_reflns_limit_h_max 9
_diffrn_reflns_limit_h_min -9
_diffrn_reflns_limit_k_max 9
_diffrn_reflns_limit_k_min -9
_diffrn_reflns_limit_l_max 49
_diffrn_reflns_limit_l_min -49
_diffrn_reflns_number 5906
_diffrn_reflns_theta_full 28.23
_diffrn_reflns_theta_max 28.23
_diffrn_reflns_theta_min 3.24
_diffrn_standards_decay_% 0
_diffrn_standards_interval_count 0
_diffrn_standards_interval_time 0
_diffrn_standards_number 0
_exptl_absorpt_coefficient_mu 64.386
_exptl_absorpt_correction_T_max 0.4788
_exptl_absorpt_correction_T_min 0.1176
_exptl_absorpt_correction_type empirical
_exptl_crystal_colour colorless
_exptl_crystal_density_diffrn 6.669
_exptl_crystal_density_method 'not measured'
_exptl_crystal_description plate
_exptl_crystal_F_000 2940
_exptl_crystal_size_max 0.13
_exptl_crystal_size_mid 0.10
_exptl_crystal_size_min 0.03
_refine_diff_density_max 3.423
_refine_diff_density_min -3.435
_refine_diff_density_rms 0.508
_refine_ls_extinction_method none
_refine_ls_goodness_of_fit_ref 1.089
_refine_ls_matrix_type full
_refine_ls_number_parameters 54
_refine_ls_number_reflns 978
_refine_ls_number_restraints 0
_refine_ls_restrained_S_all 1.089
_refine_ls_R_factor_all 0.0319
_refine_ls_R_factor_gt 0.0303
_refine_ls_shift/su_max 0.000
_refine_ls_shift/su_mean 0.000
_refine_ls_structure_factor_coef Fsqd
_refine_ls_weighting_details 'calc w=1/[\s^2^(Fo^2^)+(0.0475P)^2^+53.8484P] where P=(Fo^2^+2Fc^2^)/3'
_refine_ls_weighting_scheme calc
_refine_ls_wR_factor_gt 0.0867
_refine_ls_wR_factor_ref 0.0877
_reflns_number_gt 911
_reflns_number_total 978
_reflns_threshold_expression >2sigma(I)
_cod_data_source_file cg9011923_si_001.cif
_cod_data_source_block r3
_cod_original_cell_volume 1768.4(3)
_cod_original_sg_symbol_H-M R-3
_cod_original_formula_sum 'Cl F8 O4 Pb4.50'
_cod_database_code 4502437

loop_
_symmetry_equiv_pos_as_xyz
'x, y, z'
'-y, x-y, z'
'-x+y, -x, z'
'x+2/3, y+1/3, z+1/3'
'-y+2/3, x-y+1/3, z+1/3'
'-x+y+2/3, -x+1/3, z+1/3'
'x+1/3, y+2/3, z+2/3'
'-y+1/3, x-y+2/3, z+2/3'
'-x+y+1/3, -x+2/3, z+2/3'
'-x, -y, -z'
'y, -x+y, -z'
'x-y, x, -z'
'-x+2/3, -y+1/3, -z+1/3'
'y+2/3, -x+y+1/3, -z+1/3'
'x-y+2/3, x+1/3, -z+1/3'
'-x+1/3, -y+2/3, -z+2/3'
'y+1/3, -x+y+2/3, -z+2/3'
'x-y+1/3, x+2/3, -z+2/3'

loop_
_atom_site_label
_atom_site_type_symbol
_atom_site_fract_x
_atom_site_fract_y
_atom_site_fract_z
_atom_site_U_iso_or_equiv
_atom_site_adp_type
_atom_site_occupancy
_atom_site_symmetry_multiplicity
_atom_site_calc_flag
_atom_site_refinement_flags
Pb1 Pb 0.0000 0.0000 0.0000 0.0098(2) Uani 1 6 d S
Pb2 Pb 0.3333 0.6667 0.006064(17) 0.01053(18) Uani 1 3 d S
Pb3 Pb 0.34015(4) 0.32229(5) 0.082915(9) 0.00955(16) Uani 1 1 d .
F1 F 0.3393(7) 0.3162(7) 0.02130(17) 0.0103(12) Uani 1 1 d .
F2 F 0.3333 0.6667 -0.0599(2) 0.0070(16) Uani 1 3 d S
F3 F 0.1029(8) 0.4303(8) 0.06623(15) 0.0179(11) Uani 1 1 d .
F4 F 0.0000 0.0000 -0.0662(2) 0.0100(17) Uani 1 3 d S
Cl1 Cl 0.6667 0.3333 0.17474(11) 0.0133(7) Uani 1 3 d S
O1 O 0.6272(11) 0.1320(10) 0.18740(19) 0.0207(14) Uani 1 1 d .
O2 O 0.6667 0.3333 0.1368(4) 0.027(3) Uani 1 3 d S

loop_
_atom_site_aniso_label
_atom_site_aniso_U_11
_atom_site_aniso_U_22
_atom_site_aniso_U_33
_atom_site_aniso_U_23
_atom_site_aniso_U_13
_atom_site_aniso_U_12
Pb1 0.0081(3) 0.0081(3) 0.0133(4) 0.000 0.000 0.00403(13)
Pb2 0.0081(2) 0.0081(2) 0.0155(3) 0.000 0.000 0.00403(11)
Pb3 0.0068(2) 0.0094(2) 0.0118(3) 0.00134(10) -0.00034(10) 0.00357(13)
F1 0.012(3) 0.010(2) 0.010(3) 0.0007(17) 0.0015(17) 0.0059(19)
F2 0.007(2) 0.007(2) 0.006(4) 0.000 0.000 0.0037(12)
F3 0.014(3) 0.015(3) 0.029(3) -0.003(2) -0.005(2) 0.010(2)
F4 0.008(2) 0.008(2) 0.015(4) 0.000 0.000 0.0038(12)
Cl1 0.0136(10) 0.0136(10) 0.0127(16) 0.000 0.000 0.0068(5)
O1 0.026(4) 0.015(3) 0.022(4) 0.005(3) 0.005(3) 0.011(3)
O2 0.027(4) 0.027(4) 0.028(7) 0.000 0.000 0.014(2)

loop_
_atom_type_symbol
_atom_type_description
_atom_type_scat_dispersion_real
_atom_type_scat_dispersion_imag
_atom_type_scat_source
O O 0.0106 0.0060 'International Tables Vol C Tables 4.2.6.8 and 6.1.1.4'
F F 0.0171 0.0103 'International Tables Vol C Tables 4.2.6.8 and 6.1.1.4'
Cl Cl 0.1484 0.1585 'International Tables Vol C Tables 4.2.6.8 and 6.1.1.4'
Pb Pb -3.3944 10.1111 'International Tables Vol C Tables 4.2.6.8 and 6.1.1.4'

loop_
_geom_angle_atom_site_label_1
_geom_angle_atom_site_label_2
_geom_angle_atom_site_label_3
_geom_angle
_geom_angle_site_symmetry_1
_geom_angle_site_symmetry_3
F4 Pb1 F4 180.0 10 .
F4 Pb1 F1 71.59(14) 10 .
F4 Pb1 F1 108.41(14) . .
F4 Pb1 F1 108.41(14) 10 10
F4 Pb1 F1 71.59(14) . 10
F1 Pb1 F1 180.0(3) . 10
F4 Pb1 F1 71.59(14) 10 2
F4 Pb1 F1 108.41(14) . 2
F1 Pb1 F1 110.51(13) . 2
F1 Pb1 F1 69.49(13) 10 2
F4 Pb1 F1 71.59(14) 10 3
F4 Pb1 F1 108.41(14) . 3
F1 Pb1 F1 110.51(13) . 3
F1 Pb1 F1 69.49(13) 10 3
F1 Pb1 F1 110.51(13) 2 3
F4 Pb1 F1 108.41(14) 10 11
F4 Pb1 F1 71.59(14) . 11
F1 Pb1 F1 69.49(13) . 11
F1 Pb1 F1 110.51(13) 10 11
F1 Pb1 F1 180.0(3) 2 11
F1 Pb1 F1 69.49(13) 3 11
F4 Pb1 F1 108.41(14) 10 12
F4 Pb1 F1 71.59(14) . 12
F1 Pb1 F1 69.49(13) . 12
F1 Pb1 F1 110.51(13) 10 12
F1 Pb1 F1 69.49(13) 2 12
F1 Pb1 F1 180.0(3) 3 12
F1 Pb1 F1 110.51(13) 11 12
F2 Pb2 F1 66.26(14) . 11_565
F2 Pb2 F1 66.26(14) . 12
F1 Pb2 F1 104.88(16) 11_565 12
F2 Pb2 F1 66.26(14) . 10_665
F1 Pb2 F1 104.88(16) 11_565 10_665
F1 Pb2 F1 104.88(16) 12 10_665
F2 Pb2 F1 102.47(13) . 3_565
F1 Pb2 F1 67.4(2) 11_565 3_565
F1 Pb2 F1 70.42(17) 12 3_565
F1 Pb2 F1 168.59(7) 10_665 3_565
F2 Pb2 F1 102.47(13) . 2_665
F1 Pb2 F1 70.42(17) 11_565 2_665
F1 Pb2 F1 168.59(7) 12 2_665
F1 Pb2 F1 67.4(2) 10_665 2_665
F1 Pb2 F1 115.47(9) 3_565 2_665
F2 Pb2 F1 102.47(13) . .
F1 Pb2 F1 168.59(7) 11_565 .
F1 Pb2 F1 67.4(2) 12 .
F1 Pb2 F1 70.42(17) 10_665 .
F1 Pb2 F1 115.47(9) 3_565 .
F1 Pb2 F1 115.47(9) 2_665 .
F1 Pb3 F3 75.04(18) . .
F1 Pb3 F3 75.35(18) . 2_665
F3 Pb3 F3 78.7(3) . 2_665
F1 Pb3 F2 69.4(2) . 10_665
F3 Pb3 F2 139.3(2) . 10_665
F3 Pb3 F2 73.83(13) 2_665 10_665
F1 Pb3 F4 74.9(2) . 10
F3 Pb3 F4 72.14(14) . 10
F3 Pb3 F4 142.7(2) 2_665 10
F2 Pb3 F4 115.26(14) 10_665 10
Pb3 F1 Pb1 108.98(19) . .
Pb3 F1 Pb2 114.1(2) . 10_665
Pb1 F1 Pb2 112.7(2) . 10_665
Pb3 F1 Pb2 101.45(19) . .
Pb1 F1 Pb2 109.46(18) . .
Pb2 F1 Pb2 109.58(17) 10_665 .
Pb2 F2 Pb3 110.22(18) . 11_565
Pb2 F2 Pb3 110.22(18) . 12
Pb3 F2 Pb3 108.71(18) 11_565 12
Pb2 F2 Pb3 110.22(18) . 10_665
Pb3 F2 Pb3 108.71(18) 11_565 10_665
Pb3 F2 Pb3 108.71(18) 12 10_665
Pb3 F3 Pb3 141.8(3) . 3_565
Pb1 F4 Pb3 104.5(2) . 10
Pb1 F4 Pb3 104.5(2) . 12
Pb3 F4 Pb3 113.98(16) 10 12
Pb1 F4 Pb3 104.5(2) . 11
Pb3 F4 Pb3 113.98(16) 10 11
Pb3 F4 Pb3 113.98(16) 12 11
O2 Cl1 O1 109.4(3) . .
O2 Cl1 O1 109.4(3) . 2_655
O1 Cl1 O1 109.6(3) . 2_655
O2 Cl1 O1 109.4(3) . 3_665
O1 Cl1 O1 109.6(3) . 3_665
O1 Cl1 O1 109.6(3) 2_655 3_665

loop_
_geom_bond_atom_site_label_1
_geom_bond_atom_site_label_2
_geom_bond_distance
_geom_bond_site_symmetry_2
Pb1 F4 2.499(9) 10
Pb1 F4 2.499(9) .
Pb1 F1 2.546(5) .
Pb1 F1 2.546(5) 10
Pb1 F1 2.546(5) 2
Pb1 F1 2.546(5) 3
Pb1 F1 2.546(5) 11
Pb1 F1 2.546(5) 12
Pb2 F2 2.487(8) .
Pb2 F1 2.565(5) 11_565
Pb2 F1 2.565(5) 12
Pb2 F1 2.565(5) 10_665
Pb2 F1 2.663(5) 3_565
Pb2 F1 2.663(5) 2_665
Pb2 F1 2.663(5) .
Pb3 F1 2.325(6) .
Pb3 F3 2.336(5) .
Pb3 F3 2.354(5) 2_665
Pb3 F2 2.518(3) 10_665
Pb3 F4 2.519(2) 10
F1 Pb2 2.565(5) 10_665
F2 Pb3 2.518(3) 11_565
F2 Pb3 2.518(3) 12
F2 Pb3 2.518(3) 10_665
F3 Pb3 2.354(5) 3_565
F4 Pb3 2.519(2) 10
F4 Pb3 2.519(2) 12
F4 Pb3 2.519(2) 11
Cl1 O2 1.432(14) .
Cl1 O1 1.441(6) .
Cl1 O1 1.441(6) 2_655
Cl1 O1 1.441(6) 3_665
